data_4000506
_journal_name_full 'Chemistry of Materials'
_journal_paper_doi 10.1021/cm050185e
_journal_year 2005
_chemical_formula_sum 'C4 H19 N3 O12 P2 V2'
_chemical_formula_weight 465.04
_space_group_IT_number 14
_symmetry_cell_setting monoclinic
_symmetry_space_group_name_Hall '-P 2ybc'
_symmetry_space_group_name_H-M 'P 1 21/c 1'
_cell_angle_alpha 90.00
_cell_angle_beta 117.3950(10)
_cell_angle_gamma 90.00
_cell_formula_units_Z 8
_cell_length_a 17.8461(6)
_cell_length_b 9.9884(4)
_cell_length_c 18.4530(7)
_cell_measurement_temperature 293(2)
_cell_volume 2920.44(19)
_diffrn_ambient_temperature 293(2)
_exptl_crystal_density_diffrn 2.115
_cod_depositor_comments
;
The following automatic conversions were performed:
'_symmetry_cell_setting' value 'Monoclinic' changed to 'monoclinic'
according to '/home/saulius/struct/CIF-dictionaries/cif_core.dic'
dictionary named 'cif_core.dic' version 2.4.1 from 2010-06-29.

Automatic conversion script
Id: cif_fix_enum 1527 2010-12-29 10:47:43Z saulius 
;
_cod_original_sg_symbol_H-M 'P 21/c'
_cod_database_code 4000506

loop_
_symmetry_equiv_pos_as_xyz
'x, y, z'
'-x, y+1/2, -z+1/2'
'-x, -y, -z'
'x, -y-1/2, z-1/2'

loop_
_atom_site_label
_atom_site_type_symbol
_atom_site_fract_x
_atom_site_fract_y
_atom_site_fract_z
_atom_site_U_iso_or_equiv
_atom_site_adp_type
_atom_site_occupancy
_atom_site_symmetry_multiplicity
_atom_site_calc_flag
_atom_site_refinement_flags
_atom_site_disorder_assembly
_atom_site_disorder_group
V1 V 0.06068(3) 0.44569(5) 0.27199(3) 0.01175(11) Uani 1 1 d . . .
V2 V -0.12880(3) 0.40678(5) 0.08613(3) 0.01217(11) Uani 1 1 d . . .
V3 V -0.47724(3) -0.47824(5) -0.19774(3) 0.01249(11) Uani 1 1 d . . .
V4 V -0.37368(3) 0.11757(5) -0.08857(3) 0.01327(11) Uani 1 1 d . . .
P1 P 0.11030(4) 0.13665(7) 0.28635(4) 0.01145(15) Uani 1 1 d . . .
P2 P -0.48136(5) -0.15588(7) -0.13793(4) 0.01187(15) Uani 1 1 d . . .
P3 P -0.28377(4) 0.40752(7) -0.09479(4) 0.01121(15) Uani 1 1 d . . .
P4 P -0.18515(5) 0.12783(8) 0.07043(5) 0.01439(16) Uani 1 1 d . . .
O1 O 0.10823(13) 0.2729(2) 0.32539(12) 0.0166(4) Uani 1 1 d . . .
O2 O 0.14996(14) 0.1506(2) 0.23000(13) 0.0208(5) Uani 1 1 d . . .
O3 O 0.01778(12) 0.0894(2) 0.23720(13) 0.0183(5) Uani 1 1 d . . .
O4 O 0.16101(12) 0.0396(2) 0.35626(13) 0.0164(4) Uani 1 1 d . . .
O5 O -0.39776(13) -0.0767(2) -0.09371(13) 0.0178(4) Uani 1 1 d . . .
O6 O -0.45832(14) -0.3038(2) -0.13746(13) 0.0207(5) Uani 1 1 d . . .
O7 O -0.53340(15) -0.1389(2) -0.09265(14) 0.0246(5) Uani 1 1 d . . .
O8 O -0.53213(13) -0.1090(2) -0.22681(13) 0.0209(5) Uani 1 1 d . . .
O9 O -0.22104(13) 0.4326(2) -0.12885(13) 0.0169(4) Uani 1 1 d . . .
O10 O -0.24375(12) 0.4395(2) -0.00260(12) 0.0164(4) Uani 1 1 d . . .
O11 O -0.35668(13) 0.5070(2) -0.13501(13) 0.0177(4) Uani 1 1 d . . .
O12 O -0.31562(13) 0.2636(2) -0.11172(13) 0.0178(4) Uani 1 1 d . . .
O13 O -0.13634(13) 0.2220(2) 0.04066(13) 0.0182(4) Uani 1 1 d . . .
O14 O -0.26219(13) 0.0629(2) -0.00165(13) 0.0214(5) Uani 1 1 d . . .
O15 O -0.12864(13) 0.0103(2) 0.11607(13) 0.0200(5) Uani 1 1 d . . .
O16 O -0.21187(15) 0.2137(3) 0.12256(15) 0.0313(6) Uani 1 1 d . . .
O17 O -0.04024(12) 0.3467(2) 0.19478(12) 0.0163(4) Uani 1 1 d . . .
O18 O 0.11065(14) 0.4890(2) 0.22270(14) 0.0244(5) Uani 1 1 d . . .
O19 O -0.07218(13) 0.4846(2) 0.05277(14) 0.0222(5) Uani 1 1 d . . .
O21 O -0.52602(16) -0.5637(2) -0.16010(17) 0.0325(6) Uani 1 1 d . . .
O20 O -0.55220(14) -0.3748(2) -0.29343(13) 0.0241(5) Uani 1 1 d . . .
O22 O -0.42655(15) 0.1773(3) -0.04664(15) 0.0297(6) Uani 1 1 d . . .
OW1 O -0.02434(18) 0.6367(4) 0.43406(18) 0.0498(8) Uani 1 1 d . . .
OW2 O -0.34799(19) -0.3761(3) 0.02244(17) 0.0465(8) Uani 1 1 d . . .
N1 N 0.39366(19) 0.4143(3) 0.42359(17) 0.0294(7) Uani 1 1 d . . .
N2 N 0.25252(16) 0.3144(3) 0.20450(15) 0.0172(5) Uani 1 1 d . . .
N3 N 0.22169(18) 0.2081(3) -0.00213(17) 0.0263(6) Uani 1 1 d . . .
N4 N -0.05387(17) 0.3279(3) -0.06902(17) 0.0245(6) Uani 1 1 d . . .
N5 N -0.21168(19) 0.2439(3) -0.22912(17) 0.0268(6) Uani 1 1 d . . .
N6 N -0.35672(18) 0.1545(3) -0.41113(18) 0.0296(7) Uani 1 1 d . . .
C1 C 0.3130(2) 0.3857(4) 0.3492(2) 0.0292(8) Uani 1 1 d . . .
C2 C 0.3309(2) 0.3305(4) 0.2832(2) 0.0248(7) Uani 1 1 d . . .
C3 C 0.2668(2) 0.2319(3) 0.14491(19) 0.0198(6) Uani 1 1 d . . .
C4 C 0.1940(2) 0.2451(4) 0.0595(2) 0.0243(7) Uani 1 1 d . . .
C5 C -0.2970(2) 0.1801(5) -0.2629(2) 0.0362(9) Uani 1 1 d . . .
C6 C -0.3175(2) 0.0853(4) -0.3323(2) 0.0279(8) Uani 1 1 d . . .
C7 C -0.1437(2) 0.1574(4) -0.1691(2) 0.0307(8) Uani 1 1 d . . .
C8 C -0.0594(2) 0.2266(4) -0.1305(2) 0.0303(8) Uani 1 1 d . . .
H1 H -0.0280 0.2559 0.1975 0.050 Uiso 1 1 d . . .
H2 H -0.5539 -0.2889 -0.2788 0.050 Uiso 1 1 d . . .
H3 H 0.2860 0.3133 0.3656 0.050 Uiso 1 1 d . . .
H4 H 0.2812 0.4717 0.3323 0.050 Uiso 1 1 d . . .
H5 H 0.3648 0.3859 0.2764 0.050 Uiso 1 1 d . . .
H6 H 0.3563 0.2508 0.2969 0.050 Uiso 1 1 d . . .
H7 H 0.2707 0.1366 0.1636 0.050 Uiso 1 1 d . . .
H8 H 0.3149 0.2596 0.1453 0.050 Uiso 1 1 d . . .
H9 H 0.2553 0.2595 0.0023 0.050 Uiso 1 1 d . . .
H10 H 0.1731 0.3256 0.0526 0.050 Uiso 1 1 d . . .
H11 H -0.2994 0.1389 -0.2159 0.050 Uiso 1 1 d . . .
H12 H -0.3349 0.2525 -0.2792 0.050 Uiso 1 1 d . . .
H13 H -0.2658 0.0408 -0.3282 0.050 Uiso 1 1 d . . .
H14 H -0.3555 0.0163 -0.3325 0.050 Uiso 1 1 d . . .
H17 H -0.1602 0.1342 -0.1263 0.050 Uiso 1 1 d . . .
H18 H -0.1387 0.0824 -0.1995 0.050 Uiso 1 1 d . . .
H19 H -0.0166 0.1558 -0.0970 0.050 Uiso 1 1 d . . .
H20 H -0.0509 0.2708 -0.1707 0.050 Uiso 1 1 d . . .
H21 H 0.4264 0.5082 0.4225 0.050 Uiso 1 1 d . . .
H22 H 0.4248 0.3589 0.4325 0.050 Uiso 1 1 d . . .
H23 H 0.3868 0.4306 0.4635 0.050 Uiso 1 1 d . . .
H24 H 0.2372 0.4002 0.1846 0.050 Uiso 1 1 d . . .
H25 H 0.2158 0.2801 0.2143 0.050 Uiso 1 1 d . . .
H26 H 0.1859 0.2101 -0.0496 0.050 Uiso 1 1 d . . .
H27 H -0.1011 0.3648 -0.0833 0.050 Uiso 1 1 d . . .
H28 H -0.0195 0.3911 -0.0648 0.050 Uiso 1 1 d . . .
H29 H -0.0349 0.2940 -0.0249 0.050 Uiso 1 1 d . . .
H30 H -0.2124 0.3203 -0.2032 0.050 Uiso 1 1 d . . .
H31 H -0.2000 0.2602 -0.2647 0.050 Uiso 1 1 d . . .
H32 H -0.3214 0.2042 -0.4174 0.050 Uiso 1 1 d . . .
H33 H -0.4004 0.2107 -0.4165 0.050 Uiso 1 1 d . . .
H34 H -0.3836 0.0993 -0.4534 0.050 Uiso 1 1 d . . .
H35 H 0.1481 0.1879 0.0537 0.050 Uiso 1 1 d . . .
